data_2242187
loop_
_publ_author_name
'Vu Quoc, Trung'
'Nguyen Ngoc, Linh'
'Nguyen Tien, Cong'
'Thang Pham, Chien'
'Van Meervelt, Luc'

_publ_section_title
;
 Crystal structure of
 <i>N</i>-(4-oxo-2-sulfanylidene-1,3-thiazolidin-3-yl)-2-(thiophen-3-yl)acetamide
;
_journal_coeditor_code HB7673
_journal_issue 6
_journal_name_full 'Acta Crystallographica Section E'
_journal_page_first 901
_journal_page_last 904
_journal_paper_doi 10.1107/S2056989017007629
_journal_volume 73
_journal_year 2017
_chemical_formula_iupac 'C9 H8 N2 O2 S3'
_chemical_formula_moiety 'C9 H8 N2 O2 S3'
_chemical_formula_sum 'C9 H8 N2 O2 S3'
_chemical_formula_weight 272.35
_chemical_name_systematic <i>N</i>-(4-Oxo-2-sulfanylidene-1,3-thiazolidin-3-yl)-2-(thiophen-3-yl)acetamide
_space_group_crystal_system triclinic
_space_group_IT_number 2
_space_group_name_Hall '-P 1'
_space_group_name_H-M_alt 'P -1'
_symmetry_space_group_name_Hall '-P 1'
_symmetry_space_group_name_H-M 'P -1'
_atom_sites_solution_hydrogens mixed
_atom_sites_solution_primary direct
_audit_creation_method
;
Olex2 1.2
(compiled 2017.03.28 svn.r3405 for OlexSys, GUI svn.r5335)
;
_cell_angle_alpha 97.836(2)
_cell_angle_beta 102.720(2)
_cell_angle_gamma 95.047(2)
_cell_formula_units_Z 4
_cell_length_a 9.6205(3)
_cell_length_b 10.8252(3)
_cell_length_c 11.5073(3)
_cell_measurement_reflns_used 9925
_cell_measurement_temperature 100(2)
_cell_measurement_theta_max 30.61
_cell_measurement_theta_min 3.08
_cell_volume 1149.42(6)
_computing_cell_refinement
;
SAINT v8.34A (Bruker, 2013)
;
_computing_data_collection
;
APEX2 (Bruker, 2014)
;
_computing_data_reduction
;
SAINT v8.34A (Bruker, 2013)
;
_computing_molecular_graphics
;
Olex2 (Dolomanov <i>et al.</i>,  2009)
;
_computing_publication_material
;
Olex2 (Dolomanov <i>et al.</i>,  2009)
;
_computing_structure_refinement
;
ShelXL (Sheldrick, 2015)
;
_computing_structure_solution
;
ShelXS-1997 (Sheldrick, 2008)
;
_diffrn_ambient_temperature 100(2)
_diffrn_measured_fraction_theta_full 0.998
_diffrn_measured_fraction_theta_max 0.998
_diffrn_measurement_device_type 'Bruker APEX-II CCD'
_diffrn_measurement_method '\f and \w scans'
_diffrn_radiation_type MoK\a
_diffrn_radiation_wavelength 0.71073
_diffrn_reflns_av_R_equivalents 0.0424
_diffrn_reflns_limit_h_max 13
_diffrn_reflns_limit_h_min -13
_diffrn_reflns_limit_k_max 14
_diffrn_reflns_limit_k_min -14
_diffrn_reflns_limit_l_max 15
_diffrn_reflns_limit_l_min -15
_diffrn_reflns_number 37647
_diffrn_reflns_theta_full 25.242
_diffrn_reflns_theta_max 28.997
_diffrn_reflns_theta_min 2.858
_exptl_absorpt_coefficient_mu 0.629
_exptl_absorpt_correction_T_max 0.7461
_exptl_absorpt_correction_T_min 0.6905
_exptl_absorpt_correction_type multi-scan
_exptl_absorpt_process_details
;
(SADABS; Bruker, 2014)
;
_exptl_crystal_colour colourless
_exptl_crystal_density_diffrn 1.574
_exptl_crystal_description block
_exptl_crystal_F_000 560
_exptl_crystal_size_max 0.224
_exptl_crystal_size_mid 0.073
_exptl_crystal_size_min 0.039
_refine_diff_density_max 0.383
_refine_diff_density_min -0.247
_refine_ls_extinction_method none
_refine_ls_goodness_of_fit_ref 1.034
_refine_ls_hydrogen_treatment mixed
_refine_ls_matrix_type full
_refine_ls_number_parameters 323
_refine_ls_number_reflns 6098
_refine_ls_number_restraints 40
_refine_ls_restrained_S_all 1.038
_refine_ls_R_factor_all 0.0453
_refine_ls_R_factor_gt 0.0318
_refine_ls_shift/su_max 0.001
_refine_ls_shift/su_mean 0.000
_refine_ls_structure_factor_coef Fsqd
_refine_ls_weighting_details 'w=1/[\s^2^(Fo^2^)+(0.0367P)^2^+0.3868P] where P=(Fo^2^+2Fc^2^)/3'
_refine_ls_weighting_scheme calc
_refine_ls_wR_factor_gt 0.0711
_refine_ls_wR_factor_ref 0.0770
_reflns_number_gt 4985
_reflns_number_total 6098
_reflns_threshold_expression 'I > 2\s(I)'
_cod_data_source_file hb7673sup1.cif
_cod_data_source_block I
_cod_database_code 2242187
_shelx_space_group_comment
;
The symmetry employed for this shelxl refinement is uniquely defined
by the following loop, which should always be used as a source of
symmetry information in preference to the above space-group names.
They are only intended as comments.
;

loop_
_space_group_symop_operation_xyz
'x, y, z'
'-x, -y, -z'

loop_
_atom_site_type_symbol
_atom_site_label
_atom_site_fract_x
_atom_site_fract_y
_atom_site_fract_z
_atom_site_U_iso_or_equiv
_atom_site_adp_type
_atom_site_calc_flag
_atom_site_occupancy
_atom_site_disorder_assembly
_atom_site_disorder_group
C C1A 0.7012(6) 0.0875(6) 0.1304(5) 0.0435(14) Uani d 0.6727(17) A 1
H H1A 0.627681 0.019090 0.098279 0.052 Uiso calc 0.6727(17) A 1
C C1B 0.8309(14) 0.1396(12) 0.0779(11) 0.0435(14) Uani d 0.3273(17) A 2
H H1B 0.865405 0.109102 0.009449 0.052 Uiso calc 0.3273(17) A 2
C C2A 0.7136(6) 0.1688(5) 0.2354(6) 0.0292(11) Uani d 0.6727(17) A 1
H H2A 0.648572 0.161127 0.286104 0.035 Uiso calc 0.6727(17) A 1
C C2B 0.8979(13) 0.2418(14) 0.1659(11) 0.0292(11) Uani d 0.3273(17) A 2
H H2B 0.982111 0.291811 0.161213 0.035 Uiso calc 0.3273(17) A 2
C C3 0.83043(16) 0.26481(14) 0.26249(13) 0.0229(3) Uani d 1 . .
C C4A 0.9131(5) 0.2528(5) 0.1785(4) 0.0196(7) Uani d 0.6727(17) A 1
H H4A 0.998639 0.306140 0.183286 0.024 Uiso calc 0.6727(17) A 1
C C4B 0.7015(13) 0.1835(11) 0.2382(11) 0.0196(7) Uani d 0.3273(17) A 2
H H4B 0.634214 0.186979 0.287497 0.024 Uiso calc 0.3273(17) A 2
C C5 0.87295(17) 0.36183(14) 0.37536(13) 0.0244(3) Uani d 1 . .
H H5A 0.786386 0.394860 0.394322 0.029 Uiso calc 1 . .
H H5B 0.937159 0.432803 0.362651 0.029 Uiso calc 1 . .
C C6 0.94939(15) 0.30218(12) 0.47922(12) 0.0195(3) Uani d 1 . .
C C7 0.99694(15) 0.26354(14) 0.76650(13) 0.0219(3) Uani d 1 . .
C C8 0.91801(15) 0.08293(13) 0.61312(13) 0.0211(3) Uani d 1 . .
C C9 0.99968(17) 0.02374(14) 0.71264(13) 0.0255(3) Uani d 1 . .
H H9A 1.082011 -0.012463 0.688482 0.031 Uiso calc 1 . .
H H9B 0.936797 -0.044373 0.731533 0.031 Uiso calc 1 . .
N N1 0.87242(13) 0.28734(11) 0.56472(11) 0.0205(2) Uani d 1 . .
H H1 0.784(2) 0.2785(16) 0.5452(15) 0.023(4) Uiso d 1 . .
N N2 0.92535(12) 0.21256(11) 0.64903(10) 0.0200(2) Uani d 1 . .
O O1 1.06854(11) 0.26997(10) 0.48825(10) 0.0263(2) Uani d 1 . .
O O2 0.85315(11) 0.03015(10) 0.51434(10) 0.0263(2) Uani d 1 . .
S S1A 0.84226(13) 0.12988(10) 0.06504(10) 0.0260(2) Uani d 0.6727(17) A 1
S S1B 0.6811(3) 0.0788(3) 0.1107(3) 0.0260(2) Uani d 0.3273(17) A 2
S S2 1.06254(4) 0.14561(4) 0.84299(3) 0.02640(9) Uani d 1 . .
S S3 1.01734(5) 0.41087(4) 0.82790(4) 0.03324(10) Uani d 1 . .
C C11A 0.4107(4) 0.3665(5) 0.8615(4) 0.0348(9) Uani d 0.7916(19) B 1
H H11A 0.353131 0.424722 0.890676 0.042 Uiso calc 0.7916(19) B 1
C C12A 0.3757(4) 0.2893(6) 0.7510(5) 0.0260(8) Uani d 0.7916(19) B 1
H H12A 0.287724 0.288656 0.693747 0.031 Uiso calc 0.7916(19) B 1
C C11B 0.6014(12) 0.3318(14) 0.9163(10) 0.0348(9) Uani d 0.2084(19) B 2
H H11B 0.675966 0.365869 0.985263 0.042 Uiso calc 0.2084(19) B 2
C C12B 0.6096(19) 0.238(3) 0.819(2) 0.0260(8) Uani d 0.2084(19) B 2
H H12B 0.693246 0.198134 0.815566 0.031 Uiso calc 0.2084(19) B 2
C C13 0.48263(16) 0.20962(13) 0.72904(12) 0.0209(3) Uani d 1 . .
C C14A 0.5992(5) 0.2286(6) 0.8247(5) 0.0279(11) Uani d 0.7916(19) B 1
H H14A 0.680976 0.184997 0.826702 0.033 Uiso calc 0.7916(19) B 1
C C14B 0.3780(19) 0.274(3) 0.7503(19) 0.0279(11) Uani d 0.2084(19) B 2
H H14B 0.285834 0.266998 0.697131 0.033 Uiso calc 0.2084(19) B 2
C C15 0.46840(16) 0.11790(13) 0.61472(12) 0.0216(3) Uani d 1 . .
H H15A 0.378555 0.059746 0.598778 0.026 Uiso calc 1 . .
H H15B 0.550170 0.067657 0.623555 0.026 Uiso calc 1 . .
C C16 0.46640(14) 0.19004(12) 0.51108(12) 0.0173(3) Uani d 1 . .
C C17 0.31832(14) 0.24127(13) 0.24248(12) 0.0192(3) Uani d 1 . .
C C18 0.33768(14) 0.41284(13) 0.40333(13) 0.0190(3) Uani d 1 . .
C C19 0.33812(17) 0.48314(13) 0.29957(13) 0.0247(3) Uani d 1 . .
H H19A 0.428495 0.540567 0.315257 0.030 Uiso calc 1 . .
H H19B 0.256618 0.533625 0.288467 0.030 Uiso calc 1 . .
N N11 0.33329(13) 0.20086(11) 0.44504(10) 0.0173(2) Uani d 1 . .
H H11 0.261(2) 0.1832(16) 0.4689(15) 0.025(4) Uiso d 1 . .
N N12 0.32383(12) 0.28276(10) 0.36245(10) 0.0168(2) Uani d 1 . .
O O11 0.57399(10) 0.23773(10) 0.48702(9) 0.0240(2) Uani d 1 . .
O O12 0.34760(11) 0.45633(9) 0.50671(9) 0.0247(2) Uani d 1 . .
S S11A 0.58246(9) 0.33791(8) 0.93937(6) 0.0371(2) Uani d 0.7916(19) B 1
S S11B 0.4286(6) 0.3711(5) 0.8833(4) 0.0371(2) Uani d 0.2084(19) B 2
S S12 0.32221(5) 0.36801(4) 0.16587(3) 0.02777(9) Uani d 1 . .
S S13 0.30889(4) 0.09510(3) 0.17993(3) 0.02742(9) Uani d 1 . .

loop_
_atom_site_aniso_label
_atom_site_aniso_U_11
_atom_site_aniso_U_22
_atom_site_aniso_U_33
_atom_site_aniso_U_12
_atom_site_aniso_U_13
_atom_site_aniso_U_23
C1A 0.037(2) 0.057(3) 0.038(3) 0.0079(19) 0.0078(18) 0.012(2)
C1B 0.037(2) 0.057(3) 0.038(3) 0.0079(19) 0.0078(18) 0.012(2)
C2A 0.0221(16) 0.040(3) 0.0266(15) 0.0060(14) 0.0066(12) 0.0074(15)
C2B 0.0221(16) 0.040(3) 0.0266(15) 0.0060(14) 0.0066(12) 0.0074(15)
C3 0.0264(7) 0.0246(7) 0.0184(7) 0.0087(6) 0.0044(5) 0.0041(5)
C4A 0.0234(17) 0.0195(14) 0.0152(15) 0.0055(11) 0.0024(12) 0.0019(10)
C4B 0.0234(17) 0.0195(14) 0.0152(15) 0.0055(11) 0.0024(12) 0.0019(10)
C5 0.0303(8) 0.0230(7) 0.0212(7) 0.0101(6) 0.0067(6) 0.0028(5)
C6 0.0185(7) 0.0173(6) 0.0204(7) 0.0017(5) 0.0028(5) -0.0019(5)
C7 0.0181(7) 0.0271(7) 0.0210(7) 0.0045(6) 0.0049(5) 0.0035(5)
C8 0.0162(6) 0.0232(7) 0.0246(7) 0.0002(5) 0.0080(5) 0.0026(5)
C9 0.0300(8) 0.0213(7) 0.0251(7) 0.0012(6) 0.0061(6) 0.0049(6)
N1 0.0147(6) 0.0262(6) 0.0206(6) 0.0072(5) 0.0024(5) 0.0033(5)
N2 0.0177(6) 0.0224(6) 0.0195(6) 0.0038(5) 0.0034(4) 0.0027(4)
O1 0.0170(5) 0.0314(6) 0.0313(6) 0.0057(4) 0.0068(4) 0.0042(4)
O2 0.0220(5) 0.0260(5) 0.0268(5) -0.0008(4) 0.0025(4) -0.0017(4)
S1A 0.0297(4) 0.0297(4) 0.0182(3) 0.0060(3) 0.0044(2) 0.0029(2)
S1B 0.0297(4) 0.0297(4) 0.0182(3) 0.0060(3) 0.0044(2) 0.0029(2)
S2 0.0324(2) 0.02659(19) 0.02008(18) 0.00490(15) 0.00387(14) 0.00602(14)
S3 0.0405(2) 0.02536(19) 0.0278(2) 0.01014(17) -0.00280(17) -0.00329(15)
C11A 0.0280(16) 0.0542(18) 0.029(2) 0.0119(13) 0.0103(14) 0.0206(16)
C12A 0.0257(11) 0.029(2) 0.0267(10) 0.0055(10) 0.0130(9) 0.0047(11)
C11B 0.0280(16) 0.0542(18) 0.029(2) 0.0119(13) 0.0103(14) 0.0206(16)
C12B 0.0257(11) 0.029(2) 0.0267(10) 0.0055(10) 0.0130(9) 0.0047(11)
C13 0.0285(7) 0.0181(6) 0.0170(6) 0.0015(5) 0.0070(5) 0.0039(5)
C14A 0.0390(17) 0.0221(15) 0.0190(12) 0.0073(14) -0.0020(12) 0.0030(11)
C14B 0.0390(17) 0.0221(15) 0.0190(12) 0.0073(14) -0.0020(12) 0.0030(11)
C15 0.0268(7) 0.0170(6) 0.0185(7) 0.0021(5) 0.0009(5) 0.0018(5)
C16 0.0194(6) 0.0150(6) 0.0161(6) 0.0041(5) 0.0032(5) -0.0022(5)
C17 0.0172(6) 0.0217(7) 0.0184(6) 0.0033(5) 0.0042(5) 0.0017(5)
C18 0.0144(6) 0.0186(6) 0.0237(7) 0.0043(5) 0.0048(5) 0.0004(5)
C19 0.0307(8) 0.0192(7) 0.0242(7) 0.0064(6) 0.0048(6) 0.0041(5)
N11 0.0161(6) 0.0194(6) 0.0174(5) 0.0016(4) 0.0053(4) 0.0044(4)
N12 0.0178(5) 0.0164(5) 0.0162(5) 0.0035(4) 0.0042(4) 0.0016(4)
O11 0.0159(5) 0.0321(6) 0.0250(5) 0.0045(4) 0.0059(4) 0.0054(4)
O12 0.0264(5) 0.0228(5) 0.0248(5) 0.0022(4) 0.0098(4) -0.0029(4)
S11A 0.0573(5) 0.0334(3) 0.0176(3) 0.0122(3) 0.0034(2) -0.0020(2)
S11B 0.0573(5) 0.0334(3) 0.0176(3) 0.0122(3) 0.0034(2) -0.0020(2)
S12 0.0389(2) 0.02616(19) 0.01882(18) 0.00436(16) 0.00618(15) 0.00631(14)
S13 0.0352(2) 0.02192(18) 0.02263(18) 0.00242(15) 0.00702(15) -0.00483(13)

loop_
_atom_type_symbol
_atom_type_description
_atom_type_scat_dispersion_real
_atom_type_scat_dispersion_imag
_atom_type_scat_source
C C 0.0033 0.0016 'International Tables Vol C Tables 4.2.6.8 and 6.1.1.4'
H H 0.0000 0.0000 'International Tables Vol C Tables 4.2.6.8 and 6.1.1.4'
N N 0.0061 0.0033 'International Tables Vol C Tables 4.2.6.8 and 6.1.1.4'
O O 0.0106 0.0060 'International Tables Vol C Tables 4.2.6.8 and 6.1.1.4'
S S 0.1246 0.1234 'International Tables Vol C Tables 4.2.6.8 and 6.1.1.4'

loop_
_geom_angle_atom_site_label_1
_geom_angle_atom_site_label_2
_geom_angle_atom_site_label_3
_geom_angle
C4A S1A C1A 92.8(2)
S1A C1A H1A 125.5
C2A C1A H1A 125.5
S1B C1B H1B 125.0
C2B C1B H1B 125.0
C1A C2A H2A 122.6
C1B C2B H2B 122.7
C1A C2A C3 114.8(4)
C1B C2B C3 114.5(8)
S1A C4A H4A 124.2
C1B S1B C4B 94.1(5)
S1B C4B H4B 124.1
C2A C1A S1A 109.0(4)
C2B C1B S1B 109.9(7)
C14A S11A C11A 93.1(2)
C12A C11A H11A 126.1
S11A C11A H11A 126.1
C11A C12A H12A 122.6
C14B S11B C11B 94.8(6)
S11B C11B H11B 127.0
C12B C11B H11B 127.0
C11B C12B H12B 123.3
C11A C12A C13 114.9(3)
S11A C14A H14A 123.6
S11B C14B H14B 124.3
C12A C11A S11A 107.8(3)
C12B C11B S11B 106.0(8)
C4A C3 C2A 111.8(2)
C4B C3 C2B 109.4(6)
C4A C3 C5 122.36(18)
C4B C3 C5 120.4(4)
C2A C3 C5 125.5(2)
C2B C3 C5 130.2(4)
C3 C5 H5A 109.8
C3 C5 H5B 109.8
C14A C13 C12A 111.3(3)
C14B C13 C12B 114.2(8)
C14A C13 C15 124.3(2)
C12B C13 C15 122.8(6)
C12A C13 C15 124.4(2)
C3 C5 C6 109.31(11)
H5A C5 H5B 108.3
C6 C5 H5A 109.8
C6 C5 H5B 109.8
N1 C6 C5 114.18(12)
O1 C6 C5 123.98(13)
O1 C6 N1 121.84(13)
N2 C7 S2 109.78(10)
N2 C7 S3 126.68(11)
S3 C7 S2 123.53(9)
N2 C8 C9 110.62(12)
O2 C8 C9 126.72(14)
O2 C8 N2 122.66(14)
C8 C9 H9A 110.3
C8 C9 H9B 110.3
C8 C9 S2 107.29(10)
H9A C9 H9B 108.5
S2 C9 H9A 110.3
S2 C9 H9B 110.3
C6 N1 H1 119.8(12)
C6 N1 N2 116.15(11)
N2 N1 H1 112.4(12)
C7 N2 C8 118.28(12)
N1 N2 C7 121.89(12)
N1 N2 C8 119.59(11)
C7 S2 C9 93.85(7)
C14B C13 C15 122.9(6)
C13 C15 H15A 109.9
C3 C2A H2A 122.6
C3 C2B H2B 122.7
C3 C4A H4A 124.2
C3 C4B H4B 124.1
C13 C15 H15B 109.9
C3 C4A S1A 111.5(2)
C3 C4B S1B 111.7(6)
C13 C15 C16 108.99(11)
H15A C15 H15B 108.3
C16 C15 H15A 109.9
C16 C15 H15B 109.9
N11 C16 C15 115.08(12)
O11 C16 C15 123.93(12)
O11 C16 N11 120.98(12)
N12 C17 S12 109.87(10)
N12 C17 S13 125.87(11)
S13 C17 S12 124.26(8)
N12 C18 C19 109.81(11)
O12 C18 C19 127.34(13)
O12 C18 N12 122.85(13)
C18 C19 H19A 110.2
C18 C19 H19B 110.2
C18 C19 S12 107.46(10)
H19A C19 H19B 108.5
S12 C19 H19A 110.2
S12 C19 H19B 110.2
C16 N11 H11 121.5(12)
C16 N11 N12 117.50(11)
N12 N11 H11 117.0(12)
C17 N12 C18 118.85(11)
N11 N12 C17 121.30(11)
N11 N12 C18 119.39(11)
C17 S12 C19 93.94(7)
C13 C12A H12A 122.6
C13 C12B C11B 113.4(10)
C13 C12B H12B 123.3
C13 C14A H14A 123.6
C13 C14B H14B 124.3
C13 C14A S11A 112.9(3)
C13 C14B S11B 111.5(9)

loop_
_geom_bond_atom_site_label_1
_geom_bond_atom_site_label_2
_geom_bond_distance
C1A H1A 0.9500
C1B H1B 0.9500
C1A C2A 1.370(8)
C2A H2A 0.9500
C1B C2B 1.395(13)
C2B H2B 0.9500
C2B C3 1.410(11)
C2A C3 1.412(6)
C4A H4A 0.9500
C4B H4B 0.9500
C4A S1A 1.707(4)
C1A S1A 1.747(7)
C4B S1B 1.690(11)
C1B S1B 1.672(11)
C11A H11A 0.9500
C11A C12A 1.378(6)
C12A H12A 0.9500
C11B H11B 0.9500
C11B C12B 1.430(16)
C12B H12B 0.9500
C12A C13 1.442(4)
C12B C13 1.395(15)
C14A H14A 0.9500
C14B H14B 0.9500
C11A S11A 1.773(4)
C14A S11A 1.694(4)
C14B S11B 1.680(15)
C11B S11B 1.726(12)
C3 C4A 1.380(5)
C3 C4B 1.407(12)
C3 C5 1.509(2)
C5 H5A 0.9900
C5 H5B 0.9900
C5 C6 1.514(2)
C6 N1 1.3730(18)
C6 O1 1.2141(17)
C7 N2 1.3878(18)
C7 S2 1.7339(15)
C7 S3 1.6303(15)
C8 C9 1.494(2)
C8 N2 1.3988(18)
C8 O2 1.2065(17)
C9 H9A 0.9900
C9 H9B 0.9900
C9 S2 1.8102(15)
N1 H1 0.825(18)
N1 N2 1.3874(16)
C13 C14A 1.366(4)
C13 C14B 1.323(14)
C13 C15 1.5086(18)
C15 H15A 0.9900
C15 H15B 0.9900
C15 C16 1.5096(19)
C16 N11 1.3613(17)
C16 O11 1.2190(17)
C17 N12 1.3802(17)
C17 S12 1.7310(14)
C17 S13 1.6326(14)
C18 C19 1.501(2)
C18 N12 1.4073(17)
C18 O12 1.1982(16)
C19 H19A 0.9900
C19 H19B 0.9900
C19 S12 1.8121(15)
N11 H11 0.819(18)
N11 N12 1.3797(16)

loop_
_geom_hbond_atom_site_label_D
_geom_hbond_atom_site_label_H
_geom_hbond_atom_site_label_A
_geom_hbond_site_symmetry_D
_geom_hbond_site_symmetry_H
_geom_hbond_site_symmetry_A
_geom_hbond_distance_DH
_geom_hbond_distance_HA
_geom_hbond_distance_DA
_geom_hbond_angle_DHA
_geom_hbond_publ_flag
N1 H1 O11 1_555 1_555 1_555 0.824(19) 1.973(19) 2.7923(16) 173.1(18) yes
N11 H11 O1 !_555 1_555 1_455 0.819(19) 2.189(19) 2.8436(16) 137.1(16) yes
N11 H11 O2 1_555 1_555 2_656 0.819(19) 2.519(18) 3.0965(16) 128.6(15) yes
C5 H5A O12 1_555 1_555 2_666 0.99 2.46 3.3901(19) 156 yes
C9 H9A O2 1_555 1_555 2_756 0.99 2.53 3.2443(19) 129 yes
C9 H9B S13 1_555 1_555 2_656 0.99 2.81 3.6570(17) 144 yes
C15 H15A O2 1_555 1_555 2_656 0.99 2.37 3.2862(19) 154 yes
C9 H9A <i>Cg</i>1 1_555 1_555 2_756 0.99 2.73 3.276(3) 115 yes
C19 H19A <i>Cg</i>2 1_555 1_555 2_666 0.99 2.77 3.480(2) 129 yes

loop_
_geom_torsion_atom_site_label_1
_geom_torsion_atom_site_label_2
_geom_torsion_atom_site_label_3
_geom_torsion_atom_site_label_4
_geom_torsion
C2B C1B S1B C4B 0.0(13)
C12A C11A S11A C14A 0.2(6)
C2A C1A S1A C4A 0.2(5)
C12B C11B S11B C14B -2(2)
S1B C1B C2B C3 3.4(18)
S1A C1A C2A C3 1.4(6)
S11B C11B C12B C13 2(3)
S11A C11A C12A C13 0.0(7)
C1B C2B C3 C4B -5.7(17)
C1A C2A C3 C4A -2.9(7)
C1A C2A C3 C5 -176.5(4)
C1B C2B C3 C5 177.4(9)
C2A C3 C5 C6 76.8(3)
C4B C3 C5 C6 84.8(6)
C4A C3 C5 C6 -96.2(4)
C11B C12B C13 C14B 0(3)
C11A C12A C13 C14A -0.3(6)
C11A C12A C13 C15 -179.8(4)
C11B C12B C13 C15 176.9(15)
C2A C3 C4A S1A 2.9(6)
C2B C3 C4B S1B 5.5(12)
C2B C3 C5 C6 -98.6(10)
C12A C13 C14A S11A 0.4(5)
C12B C13 C14B S11B -1(3)
C3 C4A S1A C1A -1.8(4)
C3 C4B S1B C1B -3.3(10)
C3 C5 C6 N1 -110.03(14)
C3 C5 C6 O1 70.25(18)
C5 C3 C4B S1B -177.2(4)
C5 C3 C4A S1A 176.8(2)
C5 C6 N1 N2 168.34(12)
C6 N1 N2 C7 104.36(15)
C6 N1 N2 C8 -70.01(16)
C8 C9 S2 C7 -3.86(11)
C9 C8 N2 C7 -2.94(17)
C9 C8 N2 N1 171.64(12)
N2 C7 S2 C9 2.39(11)
N2 C8 C9 S2 4.36(14)
O1 C6 N1 N2 -11.93(19)
O2 C8 C9 S2 -175.56(12)
O2 C8 N2 C7 176.99(13)
O2 C8 N2 N1 -8.4(2)
S2 C7 N2 C8 -0.09(15)
S2 C7 N2 N1 -174.54(10)
S3 C7 N2 C8 -179.36(11)
S3 C7 N2 N1 6.2(2)
S3 C7 S2 C9 -178.31(10)
C12A C13 C15 C16 65.3(4)
C12B C13 C15 C16 -106.2(18)
C14A C13 C15 C16 -114.1(4)
C14B C13 C15 C16 70.8(19)
C13 C14B S11B C11B 2(2)
C13 C14A S11A C11A -0.4(5)
C13 C15 C16 N11 -96.18(14)
C13 C15 C16 O11 82.80(16)
C15 C13 C14B S11B -178.4(10)
C15 C13 C14A S11A 179.9(2)
C15 C16 N11 N12 169.47(11)
C16 N11 N12 C17 95.69(15)
C16 N11 N12 C18 -76.45(15)
C18 C19 S12 C17 -0.76(11)
C19 C18 N12 C17 2.19(17)
C19 C18 N12 N11 174.53(11)
N12 C17 S12 C19 1.91(11)
N12 C18 C19 S12 -0.57(14)
O11 C16 N11 N12 -9.54(18)
O12 C18 C19 S12 179.28(12)
O12 C18 N12 C17 -177.67(13)
O12 C18 N12 N11 -5.33(19)
S12 C17 N12 C18 -2.78(15)
S12 C17 N12 N11 -174.96(10)
S13 C17 N12 C18 177.43(10)
S13 C17 N12 N11 5.25(19)
S13 C17 S12 C19 -178.29(10)

_cod_database_fobs_code 2242187
